data_1547703
loop_
_publ_author_name
'Liang, Ran'
'Li, Shun'
'Wang, Rongzhou'
'Lu, Lei'
'Li, Feng'

_publ_section_title
;
 N-Methylation of Amines with Methanol Catalyzed by a Cp*Ir Complex
 Bearing a Functional 2,2'-Bibenzimidazole Ligand.
;
_journal_issue 21
_journal_name_full 'Organic letters'
_journal_page_first 5790
_journal_page_last 5793
_journal_paper_doi 10.1021/acs.orglett.7b02723
_journal_volume 19
_journal_year 2017
_chemical_formula_sum 'C24 H25 Cl3 Ir N4'
_chemical_formula_weight 668.03
_chemical_name_systematic
; 
 ? 
;
_space_group_IT_number 33
_symmetry_cell_setting orthorhombic
_symmetry_space_group_name_Hall 'P 2c -2n'
_symmetry_space_group_name_H-M 'P n a 21'
_atom_sites_solution_hydrogens geom
_atom_sites_solution_primary direct
_atom_sites_solution_secondary difmap
_audit_creation_method SHELXL-97
_cell_angle_alpha 90.00
_cell_angle_beta 90.00
_cell_angle_gamma 90.00
_cell_formula_units_Z 4
_cell_length_a 21.597(4)
_cell_length_b 7.2850(15)
_cell_length_c 16.615(3)
_cell_measurement_reflns_used 25
_cell_measurement_temperature 293(2)
_cell_measurement_theta_max 14
_cell_measurement_theta_min 9
_cell_volume 2614.1(9)
_computing_structure_refinement 'SHELXL-97 (Sheldrick, 1997)'
_computing_structure_solution 'SHELXS-97 (Sheldrick, 1990)'
_diffrn_ambient_temperature 293(2)
_diffrn_measured_fraction_theta_full 0.998
_diffrn_measured_fraction_theta_max 0.998
_diffrn_measurement_device_type 'Noniu CAD4'
_diffrn_measurement_method \w/2\q
_diffrn_radiation_monochromator graphite
_diffrn_radiation_source 'fine-focus sealed tube'
_diffrn_radiation_type MoK\a
_diffrn_radiation_wavelength 0.71073
_diffrn_reflns_av_R_equivalents 0.0804
_diffrn_reflns_av_sigmaI/netI 0.0920
_diffrn_reflns_limit_h_max 26
_diffrn_reflns_limit_h_min -26
_diffrn_reflns_limit_k_max 8
_diffrn_reflns_limit_k_min 0
_diffrn_reflns_limit_l_max 20
_diffrn_reflns_limit_l_min 0
_diffrn_reflns_number 4866
_diffrn_reflns_theta_full 25.39
_diffrn_reflns_theta_max 25.39
_diffrn_reflns_theta_min 2.25
_diffrn_standards_decay_% 1
_diffrn_standards_interval_count 200
_diffrn_standards_interval_time 2h
_diffrn_standards_number 3
_exptl_absorpt_coefficient_mu 5.433
_exptl_absorpt_correction_T_max 0.6126
_exptl_absorpt_correction_T_min 0.4096
_exptl_absorpt_correction_type psi-scan
_exptl_absorpt_process_details '(North, Phillips & Mathews,1968)'
_exptl_crystal_colour yellow
_exptl_crystal_density_diffrn 1.697
_exptl_crystal_density_method 'not measured'
_exptl_crystal_description needle
_exptl_crystal_F_000 1300
_exptl_crystal_size_max 0.20
_exptl_crystal_size_mid 0.10
_exptl_crystal_size_min 0.10
_refine_diff_density_max 1.454
_refine_diff_density_min -2.001
_refine_diff_density_rms 0.194
_refine_ls_abs_structure_details 'Flack H D (1983), Acta Cryst. A39, 876-881'
_refine_ls_abs_structure_Flack 0.01(2)
_refine_ls_extinction_method none
_refine_ls_goodness_of_fit_ref 1.001
_refine_ls_hydrogen_treatment constr
_refine_ls_matrix_type full
_refine_ls_number_parameters 265
_refine_ls_number_reflns 2480
_refine_ls_number_restraints 1
_refine_ls_restrained_S_all 1.001
_refine_ls_R_factor_all 0.0727
_refine_ls_R_factor_gt 0.0497
_refine_ls_shift/su_max 0.000
_refine_ls_shift/su_mean 0.000
_refine_ls_structure_factor_coef Fsqd
_refine_ls_weighting_details 'calc w=1/[\s^2^(Fo^2^)+(0.0560P)^2^+0.0000P] where P=(Fo^2^+2Fc^2^)/3'
_refine_ls_weighting_scheme calc
_refine_ls_wR_factor_gt 0.0962
_refine_ls_wR_factor_ref 0.1065
_reflns_number_gt 1910
_reflns_number_total 2480
_reflns_threshold_expression >2sigma(I)
_cod_data_source_file ol7b02723_si_002.cif
_cod_data_source_block x
_cod_depositor_comments
;
The following automatic conversions were performed:

'_symmetry_cell_setting' value 'Orthorhombic' changed to
'orthorhombic' according to
/home/data/users/saulius/crontab/automatic-downloads/rss-feeds/ACS/lib/dictionaries/cif_core.dic
dictionary named 'cif_core.dic' version 2.4.2 from 2011-04-26.

Automatic conversion script
Id: cif_fix_values 4973 2017-02-22 13:04:09Z antanas 

 Adding full bibliography for 1547703.cif.
;
_cod_original_sg_symbol_H-M Pna21
_cod_database_code 1547703

loop_
_symmetry_equiv_pos_as_xyz
'x, y, z'
'-x, -y, z+1/2'
'-x+1/2, y+1/2, z+1/2'
'x+1/2, -y+1/2, z'

loop_
_atom_site_label
_atom_site_type_symbol
_atom_site_fract_x
_atom_site_fract_y
_atom_site_fract_z
_atom_site_U_iso_or_equiv
_atom_site_adp_type
_atom_site_occupancy
_atom_site_symmetry_multiplicity
_atom_site_calc_flag
_atom_site_refinement_flags
Ir Ir 0.10065(2) 0.82378(6) 0.42819(5) 0.02406(17) Uani 1 1 d .
Cl1 Cl 0.0524(2) 0.5335(6) 0.4550(2) 0.0447(12) Uani 1 1 d .
Cl2 Cl 0.3484(2) 0.4740(7) 0.2732(3) 0.0568(16) Uani 1 1 d .
Cl3 Cl 0.1686(7) 0.512(4) -0.1034(7) 0.41(2) Uani 1 1 d .
N1 N 0.1346(5) 0.7015(7) 0.3193(6) 0.019(3) Uani 1 1 d .
C1 C 0.1105(6) 0.657(2) 0.2453(7) 0.022 Uani 1 1 d .
N2 N 0.2096(7) 0.564(2) 0.2514(7) 0.026(3) Uani 1 1 d .
H2A H 0.2450 0.5159 0.2409 0.031 Uiso 1 1 calc R
C2 C 0.0527(7) 0.668(2) 0.2120(7) 0.033(4) Uani 1 1 d .
H2B H 0.0205 0.7216 0.2408 0.039 Uiso 1 1 calc R
N3 N 0.1868(6) 0.708(2) 0.4617(7) 0.029(3) Uani 1 1 d .
C3 C 0.0417(7) 0.600(2) 0.1369(7) 0.040(4) Uani 1 1 d .
H3A H 0.0018 0.5997 0.1161 0.048 Uiso 1 1 calc R
N4 N 0.2718(5) 0.5623(7) 0.4262(7) 0.033(3) Uani 1 1 d .
H4A H 0.3007 0.5175 0.3964 0.039 Uiso 1 1 calc R
C4 C 0.0939(7) 0.525(4) 0.0884(7) 0.054(6) Uani 1 1 d .
H4B H 0.0873 0.4945 0.0347 0.065 Uiso 1 1 calc R
C5 C 0.1526(7) 0.501(3) 0.1222(7) 0.046(5) Uani 1 1 d .
H5A H 0.1846 0.4429 0.0948 0.055 Uiso 1 1 calc R
C6 C 0.1598(7) 0.570(3) 0.1999(7) 0.039(4) Uani 1 1 d .
C7 C 0.1932(7) 0.650(2) 0.3232(7) 0.023(5) Uani 1 1 d .
C8 C 0.2196(7) 0.643(2) 0.3984(7) 0.020 Uani 1 1 d .
C9 C 0.2720(7) 0.562(3) 0.5089(7) 0.029(4) Uani 1 1 d .
C10 C 0.3131(7) 0.495(4) 0.5642(7) 0.062(7) Uani 1 1 d .
H10A H 0.3489 0.4327 0.5493 0.075 Uiso 1 1 calc R
C11 C 0.2971(7) 0.527(3) 0.6468(7) 0.050(5) Uani 1 1 d .
H11A H 0.3249 0.4994 0.6878 0.061 Uiso 1 1 calc R
C12 C 0.2399(7) 0.599(3) 0.6641(7) 0.044(5) Uani 1 1 d .
H12A H 0.2276 0.5983 0.7177 0.053 Uiso 1 1 calc R
C13 C 0.2017(7) 0.667(3) 0.6126(7) 0.034(4) Uani 1 1 d .
H13A H 0.1656 0.7267 0.6285 0.041 Uiso 1 1 calc R
C14 C 0.2180(7) 0.647(4) 0.5301(7) 0.045(7) Uani 1 1 d .
C15 C 0.1139(7) 1.065(3) 0.4942(7) 0.042(5) Uani 1 1 d .
C16 C 0.0562(6) 0.993(2) 0.5167(7) 0.030(4) Uani 1 1 d .
C17 C 0.0178(6) 0.985(2) 0.4457(7) 0.028(4) Uani 1 1 d .
C18 C 0.0525(7) 1.065(3) 0.3787(7) 0.038 Uani 1 1 d .
C19 C 0.1128(6) 1.122(2) 0.4157(7) 0.023 Uani 1 1 d .
C20 C 0.1665(6) 1.131(3) 0.5471(7) 0.056(6) Uani 1 1 d .
H20A H 0.1557 1.2472 0.5705 0.084 Uiso 1 1 calc R
H20B H 0.2033 1.1446 0.5152 0.084 Uiso 1 1 calc R
H20C H 0.1737 1.0431 0.5890 0.084 Uiso 1 1 calc R
C21 C 0.0363(7) 0.933(3) 0.5986(7) 0.043(5) Uani 1 1 d .
H21A H 0.0166 1.0341 0.6256 0.064 Uiso 1 1 calc R
H21B H 0.0719 0.8951 0.6289 0.064 Uiso 1 1 calc R
H21C H 0.0078 0.8330 0.5941 0.064 Uiso 1 1 calc R
C22 C -0.0476(6) 0.934(3) 0.4433(7) 0.052(6) Uani 1 1 d .
H22A H -0.0726 1.0389 0.4558 0.079 Uiso 1 1 calc R
H22B H -0.0553 0.8387 0.4820 0.079 Uiso 1 1 calc R
H22C H -0.0578 0.8899 0.3904 0.079 Uiso 1 1 calc R
C23 C 0.0337(7) 1.112(3) 0.2951(7) 0.052(6) Uani 1 1 d .
H23A H 0.0132 1.2292 0.2951 0.078 Uiso 1 1 calc R
H23B H 0.0059 1.0201 0.2749 0.078 Uiso 1 1 calc R
H23C H 0.0697 1.1180 0.2614 0.078 Uiso 1 1 calc R
C24 C 0.1633(7) 1.210(3) 0.3660(7) 0.059(6) Uani 1 1 d .
H24A H 0.1591 1.3406 0.3682 0.089 Uiso 1 1 calc R
H24B H 0.1599 1.1692 0.3112 0.089 Uiso 1 1 calc R
H24C H 0.2029 1.1747 0.3871 0.089 Uiso 1 1 calc R

loop_
_atom_site_aniso_label
_atom_site_aniso_U_11
_atom_site_aniso_U_22
_atom_site_aniso_U_33
_atom_site_aniso_U_23
_atom_site_aniso_U_13
_atom_site_aniso_U_12
Ir 0.0355(3) 0.0291(3) 0.0076(2) -0.0004(6) 0.0012(6) 0.0014(3)
Cl1 0.054(3) 0.039(3) 0.041(3) 0.0072(18) 0.0142(18) -0.011(2)
Cl2 0.049(3) 0.100(5) 0.021(2) -0.016(3) 0.001(2) 0.009(3)
Cl3 0.50(4) 0.27(3) 0.47(4) 0.03(2) 0.35(4) 0.01(2)
N1 0.028(7) 0.016(7) 0.013(6) 0.002(5) 0.005(5) -0.003(5)
C1 0.022 0.022 0.022 0.000 0.000 0.000
N2 0.043(8) 0.022(8) 0.013(7) 0.010(6) 0.008(6) -0.003(7)
C2 0.048(9) 0.027(9) 0.023(8) -0.017(7) -0.009(7) -0.001(8)
N3 0.019(6) 0.053(10) 0.013(5) 0.004(6) -0.009(4) 0.007(6)
C3 0.059(12) 0.025(10) 0.036(10) -0.014(8) -0.001(8) -0.002(9)
N4 0.039(6) 0.033(7) 0.026(6) 0.005(11) 0.023(11) 0.012(5)
C4 0.033(10) 0.083(17) 0.045(10) 0.001(11) -0.024(9) -0.015(10)
C5 0.047(10) 0.080(16) 0.011(7) -0.009(9) 0.000(7) -0.004(11)
C6 0.068(12) 0.029(10) 0.020(8) -0.008(7) 0.002(8) -0.001(9)
C7 0.042(12) 0.009(9) 0.019(9) 0.007(6) 0.007(8) 0.006(8)
C8 0.020 0.020 0.020 0.000 0.000 0.000
C9 0.027(8) 0.047(11) 0.014(8) -0.006(7) -0.003(6) -0.002(7)
C10 0.051(13) 0.093(19) 0.043(12) 0.012(12) 0.002(10) 0.017(13)
C11 0.073(14) 0.036(12) 0.042(11) 0.011(9) -0.014(10) -0.005(11)
C12 0.071(14) 0.045(12) 0.015(9) -0.003(8) 0.013(9) 0.012(11)
C13 0.059(11) 0.034(11) 0.010(7) -0.005(8) 0.004(7) -0.006(11)
C14 0.063(16) 0.052(16) 0.019(10) -0.025(9) -0.010(11) 0.021(13)
C15 0.045(10) 0.043(12) 0.039(10) -0.032(9) -0.031(8) 0.028(9)
C16 0.052(11) 0.017(9) 0.020(8) 0.000(7) 0.005(7) 0.003(8)
C17 0.033(7) 0.035(9) 0.015(13) 0.001(6) 0.009(6) 0.015(6)
C18 0.054 0.031 0.028 0.019 -0.023 -0.011
C19 0.023 0.023 0.023 0.000 0.000 0.000
C20 0.064(14) 0.056(16) 0.048(13) -0.017(11) 0.010(11) -0.013(11)
C21 0.063(12) 0.045(12) 0.020(8) 0.003(8) 0.012(8) 0.010(9)
C22 0.044(9) 0.085(15) 0.028(16) 0.022(11) 0.003(9) 0.017(9)
C23 0.066(13) 0.062(15) 0.028(9) -0.010(9) -0.021(9) 0.014(11)
C24 0.084(18) 0.058(17) 0.036(11) -0.005(10) 0.013(11) -0.004(13)

loop_
_atom_type_symbol
_atom_type_description
_atom_type_scat_dispersion_real
_atom_type_scat_dispersion_imag
_atom_type_scat_source
C C 0.0033 0.0016 'International Tables Vol C Tables 4.2.6.8 and 6.1.1.4'
H H 0.0000 0.0000 'International Tables Vol C Tables 4.2.6.8 and 6.1.1.4'
N N 0.0061 0.0033 'International Tables Vol C Tables 4.2.6.8 and 6.1.1.4'
Cl Cl 0.1484 0.1585 'International Tables Vol C Tables 4.2.6.8 and 6.1.1.4'
Ir Ir -1.4442 7.9887 'International Tables Vol C Tables 4.2.6.8 and 6.1.1.4'

loop_
_geom_angle_atom_site_label_1
_geom_angle_atom_site_label_2
_geom_angle_atom_site_label_3
_geom_angle
C15 Ir N3 94.4(6)
C15 Ir C16 38.7(7)
N3 Ir C16 116.2(6)
C15 Ir N1 138.1(7)
N3 Ir N1 75.9(5)
C16 Ir N1 165.8(5)
C15 Ir C17 65.5(6)
N3 Ir C17 155.4(5)
C16 Ir C17 39.1(6)
N1 Ir C17 128.5(5)
C15 Ir C19 37.1(7)
N3 Ir C19 108.3(5)
C16 Ir C19 63.3(6)
N1 Ir C19 106.8(5)
C17 Ir C19 64.8(6)
C15 Ir C18 65.8(7)
N3 Ir C18 146.3(7)
C16 Ir C18 65.6(8)
N1 Ir C18 100.2(6)
C17 Ir C18 39.2(7)
C19 Ir C18 39.9(6)
C15 Ir Cl1 134.7(6)
N3 Ir Cl1 89.0(4)
C16 Ir Cl1 100.6(5)
N1 Ir Cl1 86.5(3)
C17 Ir Cl1 95.4(5)
C19 Ir Cl1 160.1(4)
C18 Ir Cl1 124.5(5)
C7 N1 C1 109.8(14)
C7 N1 Ir 113.8(11)
C1 N1 Ir 136.4(10)
C2 C1 N1 134.0(13)
C2 C1 C6 118.9(14)
N1 C1 C6 107.0(12)
C6 N2 C7 108.7(15)
C6 N2 H2A 125.7
C7 N2 H2A 125.7
C3 C2 C1 120.6(16)
C3 C2 H2B 119.7
C1 C2 H2B 119.7
C8 N3 C14 105.6(13)
C8 N3 Ir 113.2(8)
C14 N3 Ir 140.1(12)
C2 C3 C4 119.8(17)
C2 C3 H3A 120.1
C4 C3 H3A 120.1
C8 N4 C9 110.1(14)
C8 N4 H4A 124.9
C9 N4 H4A 124.9
C5 C4 C3 121.0(17)
C5 C4 H4B 119.5
C3 C4 H4B 119.5
C6 C5 C4 115.3(18)
C6 C5 H5A 122.4
C4 C5 H5A 122.4
N2 C6 C5 130.6(17)
N2 C6 C1 105.3(13)
C5 C6 C1 124.0(17)
N1 C7 C8 116.8(17)
N1 C7 N2 109.2(16)
C8 C7 N2 131.2(17)
N4 C8 N3 108.8(14)
N4 C8 C7 132.2(18)
N3 C8 C7 118.5(14)
C14 C9 C10 122.9(17)
C14 C9 N4 104.7(15)
C10 C9 N4 132.4(16)
C9 C10 C11 115(2)
C9 C10 H10A 122.3
C11 C10 H10A 122.3
C12 C11 C10 118.7(18)
C12 C11 H11A 120.7
C10 C11 H11A 120.7
C13 C12 C11 125.8(17)
C13 C12 H12A 117.1
C11 C12 H12A 117.1
C12 C13 C14 116(2)
C12 C13 H13A 121.9
C14 C13 H13A 121.9
C9 C14 N3 110.4(17)
C9 C14 C13 120(2)
N3 C14 C13 129(2)
C19 C15 C16 110.6(13)
C19 C15 C20 118.2(19)
C16 C15 C20 129.1(17)
C19 C15 Ir 75.5(9)
C16 C15 Ir 72.6(10)
C20 C15 Ir 132.2(13)
C15 C16 C17 107.9(14)
C15 C16 C21 127.3(16)
C17 C16 C21 124.8(16)
C15 C16 Ir 68.7(9)
C17 C16 Ir 71.1(8)
C21 C16 Ir 126.1(12)
C16 C17 C22 126.0(15)
C16 C17 C18 108.2(14)
C22 C17 C18 125.1(15)
C16 C17 Ir 69.8(8)
C22 C17 Ir 131.1(13)
C18 C17 Ir 71.8(10)
C17 C18 C23 131.6(18)
C17 C18 C19 104.1(13)
C23 C18 C19 123.7(17)
C17 C18 Ir 69.0(9)
C23 C18 Ir 131.6(16)
C19 C18 Ir 69.9(9)
C15 C19 C18 108.8(14)
C15 C19 C24 129.5(15)
C18 C19 C24 121.4(15)
C15 C19 Ir 67.4(10)
C18 C19 Ir 70.2(9)
C24 C19 Ir 123.9(12)
C15 C20 H20A 109.5
C15 C20 H20B 109.5
H20A C20 H20B 109.5
C15 C20 H20C 109.5
H20A C20 H20C 109.5
H20B C20 H20C 109.5
C16 C21 H21A 109.5
C16 C21 H21B 109.5
H21A C21 H21B 109.5
C16 C21 H21C 109.5
H21A C21 H21C 109.5
H21B C21 H21C 109.5
C17 C22 H22A 109.5
C17 C22 H22B 109.5
H22A C22 H22B 109.5
C17 C22 H22C 109.5
H22A C22 H22C 109.5
H22B C22 H22C 109.5
C18 C23 H23A 109.5
C18 C23 H23B 109.5
H23A C23 H23B 109.5
C18 C23 H23C 109.5
H23A C23 H23C 109.5
H23B C23 H23C 109.5
C19 C24 H24A 109.5
C19 C24 H24B 109.5
H24A C24 H24B 109.5
C19 C24 H24C 109.5
H24A C24 H24C 109.5
H24B C24 H24C 109.5

loop_
_geom_bond_atom_site_label_1
_geom_bond_atom_site_label_2
_geom_bond_distance
Ir C15 2.094(17)
Ir N3 2.117(13)
Ir C16 2.144(15)
Ir N1 2.145(11)
Ir C17 2.160(14)
Ir C19 2.196(15)
Ir C18 2.199(19)
Ir Cl1 2.400(5)
N1 C7 1.32(2)
N1 C1 1.373(18)
C1 C2 1.37(2)
C1 C6 1.45(2)
N2 C6 1.38(2)
N2 C7 1.39(2)
N2 H2A 0.8600
C2 C3 1.36(2)
C2 H2B 0.9300
N3 C8 1.354(17)
N3 C14 1.39(3)
C3 C4 1.49(3)
C3 H3A 0.9300
N4 C8 1.35(2)
N4 C9 1.37(3)
N4 H4A 0.8600
C4 C5 1.40(2)
C4 H4B 0.9300
C5 C6 1.40(2)
C5 H5A 0.9300
C7 C8 1.37(2)
C9 C14 1.37(3)
C9 C10 1.37(3)
C10 C11 1.43(3)
C10 H10A 0.9300
C11 C12 1.37(3)
C11 H11A 0.9300
C12 C13 1.29(3)
C12 H12A 0.9300
C13 C14 1.42(3)
C13 H13A 0.9300
C15 C19 1.37(3)
C15 C16 1.40(3)
C15 C20 1.51(2)
C16 C17 1.44(2)
C16 C21 1.49(2)
C17 C22 1.46(2)
C17 C18 1.46(2)
C18 C23 1.49(2)
C18 C19 1.50(2)
C19 C24 1.51(2)
C20 H20A 0.9600
C20 H20B 0.9600
C20 H20C 0.9600
C21 H21A 0.9600
C21 H21B 0.9600
C21 H21C 0.9600
C22 H22A 0.9600
C22 H22B 0.9600
C22 H22C 0.9600
C23 H23A 0.9600
C23 H23B 0.9600
C23 H23C 0.9600
C24 H24A 0.9600
C24 H24B 0.9600
C24 H24C 0.9600

loop_
_geom_torsion_atom_site_label_1
_geom_torsion_atom_site_label_2
_geom_torsion_atom_site_label_3
_geom_torsion_atom_site_label_4
_geom_torsion
C15 Ir N1 C7 69.1(14)
N3 Ir N1 C7 -11.7(11)
C16 Ir N1 C7 138(2)
C17 Ir N1 C7 164.4(11)
C19 Ir N1 C7 93.6(12)
C18 Ir N1 C7 134.1(12)
Cl1 Ir N1 C7 -101.5(11)
C15 Ir N1 C1 -112.9(15)
N3 Ir N1 C1 166.3(15)
C16 Ir N1 C1 -44(3)
C17 Ir N1 C1 -17.6(17)
C19 Ir N1 C1 -88.5(14)
C18 Ir N1 C1 -47.9(15)
Cl1 Ir N1 C1 76.5(14)
C7 N1 C1 C2 174.7(18)
Ir N1 C1 C2 -3(3)
C7 N1 C1 C6 -0.1(18)
Ir N1 C1 C6 -178.1(12)
N1 C1 C2 C3 -175.2(17)
C6 C1 C2 C3 -1(3)
C15 Ir N3 C8 -130.8(13)
C16 Ir N3 C8 -164.3(11)
N1 Ir N3 C8 7.8(11)
C17 Ir N3 C8 -164.9(13)
C19 Ir N3 C8 -95.6(12)
C18 Ir N3 C8 -79.5(16)
Cl1 Ir N3 C8 94.4(11)
C15 Ir N3 C14 64(2)
C16 Ir N3 C14 30(2)
N1 Ir N3 C14 -158(2)
C17 Ir N3 C14 30(3)
C19 Ir N3 C14 99(2)
C18 Ir N3 C14 115(2)
Cl1 Ir N3 C14 -71(2)
C1 C2 C3 C4 -4(3)
C2 C3 C4 C5 9(3)
C3 C4 C5 C6 -7(3)
C7 N2 C6 C5 -179(2)
C7 N2 C6 C1 -2.5(19)
C4 C5 C6 N2 177.3(19)
C4 C5 C6 C1 2(3)
C2 C1 C6 N2 -174.1(14)
N1 C1 C6 N2 1.6(18)
C2 C1 C6 C5 2(3)
N1 C1 C6 C5 178.1(17)
C1 N1 C7 C8 -164.7(15)
Ir N1 C7 C8 13.8(19)
C1 N1 C7 N2 -1.5(19)
Ir N1 C7 N2 177.0(10)
C6 N2 C7 N1 2.5(19)
C6 N2 C7 C8 162(2)
C9 N4 C8 N3 4.0(19)
C9 N4 C8 C7 -167.6(18)
C14 N3 C8 N4 -5.9(19)
Ir N3 C8 N4 -176.4(10)
C14 N3 C8 C7 167.0(16)
Ir N3 C8 C7 -3(2)
N1 C7 C8 N4 163.8(17)
N2 C7 C8 N4 5(3)
N1 C7 C8 N3 -7(2)
N2 C7 C8 N3 -165.9(18)
C8 N4 C9 C14 0(2)
C8 N4 C9 C10 179(2)
C14 C9 C10 C11 -3(3)
N4 C9 C10 C11 178(2)
C9 C10 C11 C12 8(3)
C10 C11 C12 C13 -11(4)
C11 C12 C13 C14 7(3)
C10 C9 C14 N3 178(2)
N4 C9 C14 N3 -3(2)
C10 C9 C14 C13 -1(4)
N4 C9 C14 C13 178(2)
C8 N3 C14 C9 6(2)
Ir N3 C14 C9 172.1(14)
C8 N3 C14 C13 -176(2)
Ir N3 C14 C13 -10(4)
C12 C13 C14 C9 -1(3)
C12 C13 C14 N3 -179(2)
N3 Ir C15 C19 114.8(9)
C16 Ir C15 C19 -117.5(13)
N1 Ir C15 C19 41.0(12)
C17 Ir C15 C19 -80.1(9)
C18 Ir C15 C19 -36.9(9)
Cl1 Ir C15 C19 -152.3(7)
N3 Ir C15 C16 -127.7(10)
N1 Ir C15 C16 158.5(9)
C17 Ir C15 C16 37.4(9)
C19 Ir C15 C16 117.5(13)
C18 Ir C15 C16 80.6(11)
Cl1 Ir C15 C16 -34.8(12)
N3 Ir C15 C20 0(2)
C16 Ir C15 C20 127(3)
N1 Ir C15 C20 -74(2)
C17 Ir C15 C20 165(2)
C19 Ir C15 C20 -115(3)
C18 Ir C15 C20 -152(2)
Cl1 Ir C15 C20 93(2)
C19 C15 C16 C17 6.0(19)
C20 C15 C16 C17 168.7(19)
Ir C15 C16 C17 -60.5(11)
C19 C15 C16 C21 -173.6(16)
C20 C15 C16 C21 -11(3)
Ir C15 C16 C21 119.8(17)
C19 C15 C16 Ir 66.6(12)
C20 C15 C16 Ir -131(2)
N3 Ir C16 C15 61.5(11)
N1 Ir C16 C15 -85(3)
C17 Ir C16 C15 -118.9(14)
C19 Ir C16 C15 -36.8(10)
C18 Ir C16 C15 -81.1(11)
Cl1 Ir C16 C15 155.6(9)
C15 Ir C16 C17 118.9(14)
N3 Ir C16 C17 -179.6(9)
N1 Ir C16 C17 33(3)
C19 Ir C16 C17 82.1(10)
C18 Ir C16 C17 37.7(10)
Cl1 Ir C16 C17 -85.5(9)
C15 Ir C16 C21 -121(2)
N3 Ir C16 C21 -59.9(17)
N1 Ir C16 C21 153.1(19)
C17 Ir C16 C21 120(2)
C19 Ir C16 C21 -158.2(17)
C18 Ir C16 C21 157.4(18)
Cl1 Ir C16 C21 34.2(16)
C15 C16 C17 C22 -174.2(17)
C21 C16 C17 C22 5(3)
Ir C16 C17 C22 126.8(17)
C15 C16 C17 C18 -2.9(19)
C21 C16 C17 C18 176.8(17)
Ir C16 C17 C18 -61.9(13)
C15 C16 C17 Ir 59.1(12)
C21 C16 C17 Ir -121.3(17)
C15 Ir C17 C16 -37.0(10)
N3 Ir C17 C16 0.8(19)
N1 Ir C17 C16 -170.0(8)
C19 Ir C17 C16 -78.0(10)
C18 Ir C17 C16 -118.1(15)
Cl1 Ir C17 C16 100.2(9)
C15 Ir C17 C22 -157.7(18)
N3 Ir C17 C22 -119.9(18)
C16 Ir C17 C22 -121(2)
N1 Ir C17 C22 69.2(17)
C19 Ir C17 C22 161.2(18)
C18 Ir C17 C22 121(2)
Cl1 Ir C17 C22 -20.6(16)
C15 Ir C17 C18 81.1(12)
N3 Ir C17 C18 119.0(14)
C16 Ir C17 C18 118.1(15)
N1 Ir C17 C18 -51.9(12)
C19 Ir C17 C18 40.1(10)
Cl1 Ir C17 C18 -141.7(9)
C16 C17 C18 C23 -172(2)
C22 C17 C18 C23 0(3)
Ir C17 C18 C23 128(2)
C16 C17 C18 C19 -1(2)
C22 C17 C18 C19 170.4(16)
Ir C17 C18 C19 -61.6(12)
C16 C17 C18 Ir 60.6(11)
C22 C17 C18 Ir -128.0(18)
C15 Ir C18 C17 -80.3(11)
N3 Ir C18 C17 -138.9(10)
C16 Ir C18 C17 -37.7(10)
N1 Ir C18 C17 141.2(9)
C19 Ir C18 C17 -114.7(14)
Cl1 Ir C18 C17 48.5(11)
C15 Ir C18 C23 152(2)
N3 Ir C18 C23 94(2)
C16 Ir C18 C23 -165(2)
N1 Ir C18 C23 14(2)
C17 Ir C18 C23 -128(2)
C19 Ir C18 C23 118(2)
Cl1 Ir C18 C23 -79(2)
C15 Ir C18 C19 34.4(10)
N3 Ir C18 C19 -24.2(16)
C16 Ir C18 C19 77.0(10)
N1 Ir C18 C19 -104.1(9)
C17 Ir C18 C19 114.7(14)
Cl1 Ir C18 C19 163.1(7)
C16 C15 C19 C18 -7(2)
C20 C15 C19 C18 -171.5(17)
Ir C15 C19 C18 58.0(13)
C16 C15 C19 C24 179.2(18)
C20 C15 C19 C24 14(3)
Ir C15 C19 C24 -116.0(18)
C16 C15 C19 Ir -64.7(12)
C20 C15 C19 Ir 130.5(16)
C17 C18 C19 C15 5(2)
C23 C18 C19 C15 176.3(18)
Ir C18 C19 C15 -56.3(12)
C17 C18 C19 C24 179.3(16)
C23 C18 C19 C24 -9(3)
Ir C18 C19 C24 118.3(16)
C17 C18 C19 Ir 61.0(12)
C23 C18 C19 Ir -127(2)
N3 Ir C19 C15 -72.4(10)
C16 Ir C19 C15 38.4(9)
N1 Ir C19 C15 -152.8(9)
C17 Ir C19 C15 82.1(10)
C18 Ir C19 C15 121.4(14)
Cl1 Ir C19 C15 76.8(15)
C15 Ir C19 C18 -121.4(14)
N3 Ir C19 C18 166.2(10)
C16 Ir C19 C18 -83.1(11)
N1 Ir C19 C18 85.8(10)
C17 Ir C19 C18 -39.4(10)
Cl1 Ir C19 C18 -44.6(17)
C15 Ir C19 C24 123.4(18)
N3 Ir C19 C24 51.0(15)
C16 Ir C19 C24 161.7(16)
N1 Ir C19 C24 -29.4(15)
C17 Ir C19 C24 -154.6(16)
C18 Ir C19 C24 -115.2(18)
Cl1 Ir C19 C24 -159.8(12)
